data_1575337
loop_
_publ_author_name
'Sun, Chao'
'Shen, Yinpu'
'Li, Heyin'
'Wang, Zhen'
'Li, Yifan'
'Huang, Mengjun'
'Zou, Zhenlei'
'Liu, Jing'
'Liu, Ao'
'Pan, Yi'
'Zhang, Weigang'
'Wang, Yi'

_publ_section_title
;
 A practical photocatalytic strategy for radical
 (deuterio)difluoromethylation using imidazolium reagents.
;
_journal_issue 35
_journal_name_full 'Chemical science'
_journal_page_first 16039
_journal_page_last 16046
_journal_paper_doi 10.1039/d5sc02691a
_journal_volume 16
_journal_year 2025
_chemical_formula_moiety 'C15 H12 D F2 N2 O2 S, C F3 O3 S'
_chemical_formula_sum 'C16 H12 D F5 N2 O5 S2'
_chemical_formula_weight 473.41
_space_group_crystal_system orthorhombic
_space_group_IT_number 33
_space_group_name_Hall 'P 2c -2n'
_space_group_name_H-M_alt 'P n a 21'
_atom_sites_solution_hydrogens geom
_atom_sites_solution_primary dual
_audit_creation_date 2025-02-25
_audit_creation_method
;
Olex2 1.3
(compiled 2020.11.12 svn.r5f609507 for OlexSys, GUI svn.r6403)
;
_audit_update_record
;
2025-02-25 deposited with the CCDC.	2025-08-06 downloaded from the CCDC.
;
_cell_angle_alpha 90
_cell_angle_beta 90
_cell_angle_gamma 90
_cell_formula_units_Z 4
_cell_length_a 16.1192(18)
_cell_length_b 8.7748(11)
_cell_length_c 13.7546(18)
_cell_measurement_reflns_used 7038
_cell_measurement_temperature 273.15
_cell_measurement_theta_max 66.47
_cell_measurement_theta_min 4.23
_cell_volume 1945.5(4)
_computing_cell_refinement 'SAINT V8.40B (?, 2016)'
_computing_data_reduction 'SAINT V8.40B (?, 2016)'
_computing_molecular_graphics 'Olex2 1.3 (Dolomanov et al., 2009)'
_computing_publication_material 'Olex2 1.3 (Dolomanov et al., 2009)'
_computing_structure_refinement 'XL  (Sheldrick, 2008)'
_computing_structure_solution 'SHELXT 2018/2 (Sheldrick, 2018)'
_diffrn_ambient_temperature 273.15
_diffrn_measured_fraction_theta_full 0.986
_diffrn_measured_fraction_theta_max 0.986
_diffrn_measurement_device_type 'CCD area detector'
_diffrn_measurement_method 'phi and omega scans'
_diffrn_radiation_monochromator graphite
_diffrn_radiation_type CuK\a
_diffrn_radiation_wavelength 1.54178
_diffrn_reflns_av_R_equivalents 0.0564
_diffrn_reflns_av_unetI/netI 0.0617
_diffrn_reflns_Laue_measured_fraction_full 0.986
_diffrn_reflns_Laue_measured_fraction_max 0.986
_diffrn_reflns_limit_h_max 17
_diffrn_reflns_limit_h_min -19
_diffrn_reflns_limit_k_max 9
_diffrn_reflns_limit_k_min -10
_diffrn_reflns_limit_l_max 9
_diffrn_reflns_limit_l_min -16
_diffrn_reflns_number 10015
_diffrn_reflns_point_group_measured_fraction_full 0.803
_diffrn_reflns_point_group_measured_fraction_max 0.803
_diffrn_reflns_theta_full 66.479
_diffrn_reflns_theta_max 66.479
_diffrn_reflns_theta_min 5.489
_diffrn_source_current 1.1
_diffrn_source_power 0.055
_diffrn_source_voltage 50.0
_exptl_absorpt_coefficient_mu 3.237
_exptl_absorpt_correction_T_max 0.7528
_exptl_absorpt_correction_T_min 0.5075
_exptl_absorpt_correction_type none
_exptl_absorpt_process_details
;
SADABS-2016/2 (Bruker,2016/2) was used for absorption correction.
wR2(int) was 0.1498 before and 0.0906 after correction.
The Ratio of minimum to maximum transmission is 0.6741.
The \l/2 correction factor is Not present.
;
_exptl_crystal_colour 'clear whiteish colourless'
_exptl_crystal_colour_lustre clear
_exptl_crystal_colour_modifier whiteish
_exptl_crystal_colour_primary colourless
_exptl_crystal_density_diffrn 1.616
_exptl_crystal_description block
_exptl_crystal_F_000 960
_exptl_crystal_size_max 0.12
_exptl_crystal_size_mid 0.1
_exptl_crystal_size_min 0.08
_refine_diff_density_max 0.514
_refine_diff_density_min -0.526
_refine_diff_density_rms 0.097
_refine_ls_abs_structure_details
;
 Flack x determined using 916 quotients [(I+)-(I-)]/[(I+)+(I-)]
 (Parsons, Flack and Wagner, Acta Cryst. B69 (2013) 249-259).
;
_refine_ls_abs_structure_Flack 0.101(15)
_refine_ls_extinction_method none
_refine_ls_goodness_of_fit_ref 1.038
_refine_ls_hydrogen_treatment constr
_refine_ls_matrix_type full
_refine_ls_number_parameters 272
_refine_ls_number_reflns 2766
_refine_ls_number_restraints 2
_refine_ls_restrained_S_all 1.038
_refine_ls_R_factor_all 0.0601
_refine_ls_R_factor_gt 0.0591
_refine_ls_shift/su_max 0.000
_refine_ls_shift/su_mean 0.000
_refine_ls_structure_factor_coef Fsqd
_refine_ls_weighting_details 'w=1/[\s^2^(Fo^2^)+(0.1277P)^2^+0.2750P] where P=(Fo^2^+2Fc^2^)/3'
_refine_ls_weighting_scheme calc
_refine_ls_wR_factor_gt 0.1563
_refine_ls_wR_factor_ref 0.1574
_reflns_Friedel_coverage 0.558
_reflns_Friedel_fraction_full 0.603
_reflns_Friedel_fraction_max 0.603
_reflns_number_gt 2679
_reflns_number_total 2766
_reflns_threshold_expression 'I > 2\s(I)'
_cod_data_source_file d5sc02691a2.cif
_cod_data_source_block 1
_cod_depositor_comments 'Adding full bibliography for 1575337--1575338.cif.'
_cod_database_code 1575337
_shelx_shelxl_version_number 2014/7
_shelx_space_group_comment
;
The symmetry employed for this shelxl refinement is uniquely defined
by the following loop, which should always be used as a source of
symmetry information in preference to the above space-group names.
They are only intended as comments.
;
_shelx_estimated_absorpt_t_max 0.782
_shelx_estimated_absorpt_t_min 0.697
_olex2_refinement_description
;
1. Fixed Uiso
 At 1.2 times of:
  All C(H) groups
 At 1.5 times of:
  All C(H,H,H) groups
2. Restrained distances
 F2-C15 \\sim F1-C15
 with sigma of 0.01
3.a Ternary CH refined with riding coordinates:
 C15(D15)
3.b Aromatic/amide H refined with riding coordinates:
 C1(H1), C2(H2), C3(H3), C4(H4), C5(H5), C11(H11), C12(H12), C13(H13), C14(H14)
3.c Idealised Me refined as rotating group:
 C8(H8A,H8B,H8C)
;
_olex2_submission_special_instructions 'No special instructions were received'

loop_
_space_group_symop_operation_xyz
'x, y, z'
'-x, -y, z+1/2'
'x+1/2, -y+1/2, z'
'-x+1/2, y+1/2, z+1/2'

loop_
_atom_site_label
_atom_site_type_symbol
_atom_site_fract_x
_atom_site_fract_y
_atom_site_fract_z
_atom_site_U_iso_or_equiv
_atom_site_adp_type
_atom_site_occupancy
_atom_site_site_symmetry_order
_atom_site_calc_flag
_atom_site_refinement_flags_posn
_atom_site_refinement_flags_adp
_atom_site_refinement_flags_occupancy
_atom_site_disorder_assembly
_atom_site_disorder_group
C1 C 0.4224(3) 0.0428(6) 0.5102(4) 0.0467(11) Uani 1 1 d . . . . .
H1 H 0.3931 0.0066 0.5637 0.056 Uiso 1 1 calc R U . . .
C2 C 0.4793(4) -0.0510(7) 0.4615(6) 0.0614(15) Uani 1 1 d . . . . .
H2 H 0.4878 -0.1505 0.4824 0.074 Uiso 1 1 calc R U . . .
C3 C 0.5228(4) 0.0042(8) 0.3825(5) 0.0635(17) Uani 1 1 d . . . . .
H3 H 0.5609 -0.0580 0.3510 0.076 Uiso 1 1 calc R U . . .
C4 C 0.5100(4) 0.1499(8) 0.3504(5) 0.0637(14) Uani 1 1 d . . . . .
H4 H 0.5399 0.1861 0.2974 0.076 Uiso 1 1 calc R U . . .
C5 C 0.4525(3) 0.2449(7) 0.3962(4) 0.0541(13) Uani 1 1 d . . . . .
H5 H 0.4426 0.3428 0.3731 0.065 Uiso 1 1 calc R U . . .
C6 C 0.4105(3) 0.1896(5) 0.4772(4) 0.0411(10) Uani 1 1 d . . . . .
C7 C 0.3484(3) 0.2875(5) 0.5264(4) 0.0384(9) Uani 1 1 d . . . . .
C8 C 0.2254(3) 0.1383(6) 0.4767(5) 0.0541(13) Uani 1 1 d . . . . .
H8A H 0.2624 0.0900 0.4315 0.081 Uiso 1 1 calc R U . . .
H8B H 0.1787 0.1794 0.4423 0.081 Uiso 1 1 calc R U . . .
H8C H 0.2065 0.0646 0.5233 0.081 Uiso 1 1 calc R U . . .
C9 C 0.2273(3) 0.3767(5) 0.5789(4) 0.0405(10) Uani 1 1 d . . . . .
C10 C 0.2870(3) 0.4784(5) 0.6118(5) 0.0435(10) Uani 1 1 d . . . . .
C11 C 0.2652(3) 0.6066(6) 0.6652(5) 0.0557(14) Uani 1 1 d . . . . .
H11 H 0.3047 0.6757 0.6872 0.067 Uiso 1 1 calc R U . . .
C12 C 0.1825(4) 0.6257(7) 0.6839(5) 0.0603(15) Uani 1 1 d . . . . .
H12 H 0.1658 0.7090 0.7208 0.072 Uiso 1 1 calc R U . . .
C13 C 0.1220(4) 0.5245(8) 0.6494(5) 0.0613(15) Uani 1 1 d . . . . .
H13 H 0.0663 0.5433 0.6621 0.074 Uiso 1 1 calc R U . . .
C14 C 0.1444(3) 0.3977(6) 0.5971(4) 0.0512(12) Uani 1 1 d . . . . .
H14 H 0.1049 0.3288 0.5748 0.061 Uiso 1 1 calc R U . . .
C15 C 0.4795(4) 0.3937(7) 0.7223(5) 0.0689(17) Uani 1 1 d D . . . .
D15 D 0.5350 0.4202 0.7460 0.083 Uiso 1 1 calc R U . . .
F1 F 0.4228(3) 0.4334(7) 0.7869(4) 0.1017(15) Uani 1 1 d D . . . .
F2 F 0.4746(3) 0.2444(5) 0.7053(4) 0.0898(14) Uani 1 1 d D . . . .
N1 N 0.3641(2) 0.4213(5) 0.5771(3) 0.0441(10) Uani 1 1 d . . . . .
N2 N 0.2694(2) 0.2621(4) 0.5273(3) 0.0373(8) Uani 1 1 d . . . . .
O1 O 0.5186(2) 0.4430(5) 0.5398(4) 0.0672(11) Uani 1 1 d . . . . .
O2 O 0.4456(3) 0.6500(5) 0.6301(4) 0.0697(13) Uani 1 1 d . . . . .
S1 S 0.45839(8) 0.49184(14) 0.60935(13) 0.0509(4) Uani 1 1 d . . . . .
C16 C 0.2725(5) 0.6920(8) 0.3602(6) 0.0729(18) Uani 1 1 d . . . . .
F3 F 0.2876(5) 0.8242(5) 0.3209(4) 0.128(2) Uani 1 1 d . . . . .
F4 F 0.3386(5) 0.6660(8) 0.4194(5) 0.137(2) Uani 1 1 d . . . . .
F5 F 0.2088(4) 0.7034(8) 0.4207(4) 0.1201(19) Uani 1 1 d . . . . .
O3 O 0.2461(4) 0.4101(6) 0.3360(5) 0.0859(16) Uani 1 1 d . . . . .
O4 O 0.3371(3) 0.5380(6) 0.2210(5) 0.0856(17) Uani 1 1 d . . . . .
O5 O 0.1915(3) 0.5859(8) 0.2183(4) 0.0868(16) Uani 1 1 d . . . . .
S2 S 0.26145(7) 0.53916(14) 0.27537(12) 0.0490(4) Uani 1 1 d . . . . .

loop_
_atom_site_aniso_label
_atom_site_aniso_U_11
_atom_site_aniso_U_22
_atom_site_aniso_U_33
_atom_site_aniso_U_23
_atom_site_aniso_U_13
_atom_site_aniso_U_12
C1 0.039(2) 0.046(2) 0.056(3) -0.002(2) 0.004(2) -0.0005(19)
C2 0.050(3) 0.048(3) 0.086(5) -0.010(3) -0.004(3) 0.011(2)
C3 0.045(3) 0.079(4) 0.067(4) -0.026(3) 0.005(3) 0.009(3)
C4 0.050(3) 0.086(4) 0.055(3) -0.010(3) 0.008(3) -0.004(3)
C5 0.055(3) 0.063(3) 0.045(3) 0.003(3) 0.004(2) 0.000(2)
C6 0.0329(19) 0.047(2) 0.044(2) -0.004(2) -0.0029(18) 0.0015(18)
C7 0.039(2) 0.037(2) 0.040(2) -0.0015(18) 0.0004(19) 0.0018(17)
C8 0.046(3) 0.047(3) 0.069(4) -0.013(3) -0.005(2) -0.010(2)
C9 0.039(2) 0.036(2) 0.047(3) 0.0028(19) -0.0007(18) 0.0038(17)
C10 0.035(2) 0.043(2) 0.053(3) 0.001(2) -0.005(2) 0.0035(17)
C11 0.055(3) 0.046(3) 0.066(4) -0.013(3) -0.002(3) 0.001(2)
C12 0.058(3) 0.053(3) 0.071(4) -0.013(3) 0.000(3) 0.011(2)
C13 0.045(3) 0.070(3) 0.068(4) -0.008(3) 0.004(3) 0.014(2)
C14 0.042(2) 0.054(3) 0.058(3) -0.005(2) -0.008(2) 0.003(2)
C15 0.053(3) 0.077(4) 0.076(4) 0.012(3) -0.010(3) -0.013(3)
F1 0.103(3) 0.146(4) 0.057(3) -0.002(3) 0.005(3) 0.001(3)
F2 0.103(3) 0.074(3) 0.092(4) 0.023(2) -0.012(3) -0.002(2)
N1 0.0319(18) 0.0437(19) 0.057(2) -0.0076(19) -0.0052(16) 0.0029(15)
N2 0.0379(18) 0.0368(18) 0.0372(19) -0.0032(17) -0.0028(15) -0.0005(14)
O1 0.042(2) 0.084(3) 0.076(3) -0.014(3) 0.009(2) -0.0130(19)
O2 0.069(2) 0.0459(19) 0.094(4) -0.013(2) -0.001(2) -0.0132(18)
S1 0.0417(6) 0.0492(6) 0.0619(8) -0.0029(6) 0.0010(6) -0.0117(5)
C16 0.097(5) 0.063(4) 0.059(4) 0.009(3) -0.004(4) -0.015(3)
F3 0.255(7) 0.053(2) 0.077(3) 0.008(2) -0.004(4) -0.030(3)
F4 0.161(5) 0.145(5) 0.105(5) 0.016(4) -0.069(4) -0.059(4)
F5 0.163(5) 0.116(4) 0.081(3) -0.031(3) 0.040(4) -0.002(3)
O3 0.122(4) 0.052(2) 0.084(4) 0.020(3) 0.015(3) -0.010(2)
O4 0.051(2) 0.096(3) 0.109(5) -0.011(3) 0.027(3) -0.004(2)
O5 0.059(3) 0.131(4) 0.071(3) 0.002(3) -0.015(2) 0.003(3)
S2 0.0428(6) 0.0485(6) 0.0556(8) 0.0071(6) 0.0050(6) -0.0023(5)

loop_
_atom_type_symbol
_atom_type_description
_atom_type_scat_dispersion_real
_atom_type_scat_dispersion_imag
_atom_type_scat_source
C C 0.0181 0.0091 'International Tables Vol C Tables 4.2.6.8 and 6.1.1.4'
H H 0.0000 0.0000 'International Tables Vol C Tables 4.2.6.8 and 6.1.1.4'
D D 0.0000 0.0000 'International Tables Vol C Tables 4.2.6.8 and 6.1.1.4'
F F 0.0727 0.0534 'International Tables Vol C Tables 4.2.6.8 and 6.1.1.4'
N N 0.0311 0.0180 'International Tables Vol C Tables 4.2.6.8 and 6.1.1.4'
O O 0.0492 0.0322 'International Tables Vol C Tables 4.2.6.8 and 6.1.1.4'
S S 0.3331 0.5567 'International Tables Vol C Tables 4.2.6.8 and 6.1.1.4'

loop_
_geom_angle_atom_site_label_1
_geom_angle_atom_site_label_2
_geom_angle_atom_site_label_3
_geom_angle
_geom_angle_site_symmetry_1
_geom_angle_site_symmetry_3
_geom_angle_publ_flag
C2 C1 H1 120.6 . . ?
C6 C1 H1 120.6 . . ?
C6 C1 C2 118.7(6) . . ?
C1 C2 H2 119.9 . . ?
C3 C2 C1 120.2(6) . . ?
C3 C2 H2 119.9 . . ?
C2 C3 H3 119.8 . . ?
C4 C3 C2 120.4(5) . . ?
C4 C3 H3 119.8 . . ?
C3 C4 H4 119.6 . . ?
C3 C4 C5 120.8(6) . . ?
C5 C4 H4 119.6 . . ?
C4 C5 H5 120.8 . . ?
C6 C5 C4 118.4(6) . . ?
C6 C5 H5 120.8 . . ?
C1 C6 C5 121.5(5) . . ?
C1 C6 C7 119.0(4) . . ?
C5 C6 C7 119.5(5) . . ?
N1 C7 C6 126.6(4) . . ?
N2 C7 C6 124.7(4) . . ?
N2 C7 N1 108.6(4) . . ?
H8A C8 H8B 109.5 . . ?
H8A C8 H8C 109.5 . . ?
H8B C8 H8C 109.5 . . ?
N2 C8 H8A 109.5 . . ?
N2 C8 H8B 109.5 . . ?
N2 C8 H8C 109.5 . . ?
C10 C9 N2 106.8(4) . . ?
C14 C9 C10 122.0(5) . . ?
C14 C9 N2 131.2(5) . . ?
C9 C10 N1 105.7(4) . . ?
C11 C10 C9 121.1(5) . . ?
C11 C10 N1 133.2(5) . . ?
C10 C11 H11 121.8 . . ?
C12 C11 C10 116.5(5) . . ?
C12 C11 H11 121.8 . . ?
C11 C12 H12 118.8 . . ?
C11 C12 C13 122.5(6) . . ?
C13 C12 H12 118.8 . . ?
C12 C13 H13 119.7 . . ?
C14 C13 C12 120.5(5) . . ?
C14 C13 H13 119.7 . . ?
C9 C14 C13 117.4(5) . . ?
C9 C14 H14 121.3 . . ?
C13 C14 H14 121.3 . . ?
F1 C15 D15 110.2 . . ?
F1 C15 F2 109.6(6) . . ?
F1 C15 S1 108.8(4) . . ?
F2 C15 D15 110.2 . . ?
F2 C15 S1 107.8(5) . . ?
S1 C15 D15 110.2 . . ?
C7 N1 C10 107.9(4) . . ?
C7 N1 S1 127.0(3) . . ?
C10 N1 S1 124.4(3) . . ?
C7 N2 C8 126.6(4) . . ?
C7 N2 C9 110.9(4) . . ?
C9 N2 C8 122.3(4) . . ?
N1 S1 C15 102.7(3) . . ?
O1 S1 C15 107.7(3) . . ?
O1 S1 N1 108.9(3) . . ?
O1 S1 O2 121.5(3) . . ?
O2 S1 C15 108.5(3) . . ?
O2 S1 N1 106.0(2) . . ?
F3 C16 F4 104.5(6) . . ?
F3 C16 F5 109.8(7) . . ?
F3 C16 S2 114.6(6) . . ?
F4 C16 S2 110.0(6) . . ?
F5 C16 F4 104.1(7) . . ?
F5 C16 S2 112.9(5) . . ?
O3 S2 C16 103.4(4) . . ?
O3 S2 O4 116.6(4) . . ?
O3 S2 O5 114.2(4) . . ?
O4 S2 C16 105.2(4) . . ?
O4 S2 O5 112.7(4) . . ?
O5 S2 C16 102.8(4) . . ?

loop_
_geom_bond_atom_site_label_1
_geom_bond_atom_site_label_2
_geom_bond_distance
_geom_bond_site_symmetry_2
_geom_bond_publ_flag
C1 H1 0.9300 . ?
C1 C2 1.403(8) . ?
C1 C6 1.379(7) . ?
C2 H2 0.9300 . ?
C2 C3 1.380(10) . ?
C3 H3 0.9300 . ?
C3 C4 1.368(10) . ?
C4 H4 0.9300 . ?
C4 C5 1.396(9) . ?
C5 H5 0.9300 . ?
C5 C6 1.392(8) . ?
C6 C7 1.482(7) . ?
C7 N1 1.389(6) . ?
C7 N2 1.294(6) . ?
C8 H8A 0.9600 . ?
C8 H8B 0.9600 . ?
C8 H8C 0.9600 . ?
C8 N2 1.472(6) . ?
C9 C10 1.389(7) . ?
C9 C14 1.371(7) . ?
C9 N2 1.406(6) . ?
C10 C11 1.389(8) . ?
C10 N1 1.422(6) . ?
C11 H11 0.9300 . ?
C11 C12 1.368(8) . ?
C12 H12 0.9300 . ?
C12 C13 1.401(9) . ?
C13 H13 0.9300 . ?
C13 C14 1.374(8) . ?
C14 H14 0.9300 . ?
C15 D15 0.9800 . ?
C15 F1 1.322(7) . ?
C15 F2 1.334(7) . ?
C15 S1 1.808(7) . ?
N1 S1 1.700(4) . ?
O1 S1 1.428(5) . ?
O2 S1 1.432(4) . ?
C16 F3 1.302(8) . ?
C16 F4 1.362(10) . ?
C16 F5 1.325(9) . ?
C16 S2 1.786(8) . ?
O3 S2 1.428(5) . ?
O4 S2 1.431(5) . ?
O5 S2 1.434(5) . ?

loop_
_geom_torsion_atom_site_label_1
_geom_torsion_atom_site_label_2
_geom_torsion_atom_site_label_3
_geom_torsion_atom_site_label_4
_geom_torsion
_geom_torsion_site_symmetry_1
_geom_torsion_site_symmetry_2
_geom_torsion_site_symmetry_3
_geom_torsion_site_symmetry_4
_geom_torsion_publ_flag
C1 C2 C3 C4 -0.8(9) . . . . ?
C1 C6 C7 N1 116.2(6) . . . . ?
C1 C6 C7 N2 -65.0(7) . . . . ?
C2 C1 C6 C5 1.2(8) . . . . ?
C2 C1 C6 C7 178.0(5) . . . . ?
C2 C3 C4 C5 -0.5(9) . . . . ?
C3 C4 C5 C6 2.0(9) . . . . ?
C4 C5 C6 C1 -2.4(8) . . . . ?
C4 C5 C6 C7 -179.2(5) . . . . ?
C5 C6 C7 N1 -66.8(7) . . . . ?
C5 C6 C7 N2 112.0(6) . . . . ?
C6 C1 C2 C3 0.4(9) . . . . ?
C6 C7 N1 C10 179.6(5) . . . . ?
C6 C7 N1 S1 -9.6(7) . . . . ?
C6 C7 N2 C8 -3.4(8) . . . . ?
C6 C7 N2 C9 -179.2(4) . . . . ?
C7 N1 S1 C15 -85.0(5) . . . . ?
C7 N1 S1 O1 29.0(5) . . . . ?
C7 N1 S1 O2 161.3(5) . . . . ?
C9 C10 C11 C12 0.4(9) . . . . ?
C9 C10 N1 C7 -0.9(6) . . . . ?
C9 C10 N1 S1 -171.9(4) . . . . ?
C10 C9 C14 C13 0.1(9) . . . . ?
C10 C9 N2 C7 -0.4(6) . . . . ?
C10 C9 N2 C8 -176.4(5) . . . . ?
C10 C11 C12 C13 -1.5(11) . . . . ?
C10 N1 S1 C15 84.3(5) . . . . ?
C10 N1 S1 O1 -161.7(4) . . . . ?
C10 N1 S1 O2 -29.4(5) . . . . ?
C11 C10 N1 C7 -179.4(7) . . . . ?
C11 C10 N1 S1 9.5(10) . . . . ?
C11 C12 C13 C14 1.9(11) . . . . ?
C12 C13 C14 C9 -1.1(10) . . . . ?
C14 C9 C10 C11 0.2(9) . . . . ?
C14 C9 C10 N1 -178.5(5) . . . . ?
C14 C9 N2 C7 178.8(6) . . . . ?
C14 C9 N2 C8 2.8(8) . . . . ?
F1 C15 S1 N1 -63.1(5) . . . . ?
F1 C15 S1 O1 -178.0(4) . . . . ?
F1 C15 S1 O2 48.8(5) . . . . ?
F2 C15 S1 N1 55.7(5) . . . . ?
F2 C15 S1 O1 -59.2(5) . . . . ?
F2 C15 S1 O2 167.6(4) . . . . ?
N1 C7 N2 C8 175.6(5) . . . . ?
N1 C7 N2 C9 -0.2(6) . . . . ?
N1 C10 C11 C12 178.8(6) . . . . ?
N2 C7 N1 C10 0.7(6) . . . . ?
N2 C7 N1 S1 171.4(4) . . . . ?
N2 C9 C10 C11 179.5(5) . . . . ?
N2 C9 C10 N1 0.7(6) . . . . ?
N2 C9 C14 C13 -179.0(5) . . . . ?
F3 C16 S2 O3 179.7(7) . . . . ?
F3 C16 S2 O4 56.9(8) . . . . ?
F3 C16 S2 O5 -61.3(7) . . . . ?
F4 C16 S2 O3 62.2(6) . . . . ?
F4 C16 S2 O4 -60.5(6) . . . . ?
F4 C16 S2 O5 -178.7(5) . . . . ?
F5 C16 S2 O3 -53.6(6) . . . . ?
F5 C16 S2 O4 -176.4(6) . . . . ?
F5 C16 S2 O5 65.5(6) . . . . ?
